data_2243693
loop_
_publ_author_name
'Harish Chinthal, Chayanna'
'Kavitha, Channappa N.'
'Yathirajan, Hemmige S.'
'Foro, Sabine'
'Glidewell, Christopher'

_publ_section_title
;
 Six 1-halobenzoyl-4-(2-methoxyphenyl)piperazines having <i>Z</i>' values
 of one, two or four; disorder, pseudosymmetry, twinning and
 supramolecular assembly in one, two or three dimensions
;
_journal_coeditor_code HB7954
_journal_issue 1
_journal_name_full 'Acta Crystallographica Section E'
_journal_page_first 5
_journal_page_last 13
_journal_paper_doi 10.1107/S2056989020015649
_journal_volume 77
_journal_year 2021
_chemical_formula_iupac 'C18 H19 Cl N2 O2'
_chemical_formula_moiety 'C18 H19 Cl N2 O2'
_chemical_formula_sum 'C18 H19 Cl N2 O2'
_chemical_formula_weight 330.80
_chemical_name_systematic
;
1-(4-Chlorobenzoyl)-4-(2-methoxyphenyl)piperazine
;
_space_group_crystal_system orthorhombic
_space_group_IT_number 29
_space_group_name_Hall 'P 2c -2ac'
_space_group_name_H-M_alt 'P c a 21'
_atom_sites_solution_hydrogens geom
_atom_sites_solution_primary difmap
_audit_creation_method SHELXL-2014
_cell_angle_alpha 90
_cell_angle_beta 90
_cell_angle_gamma 90
_cell_formula_units_Z 16
_cell_length_a 29.7690(10)
_cell_length_b 11.3173(4)
_cell_length_c 20.4028(8)
_cell_measurement_reflns_used 9521
_cell_measurement_temperature 296(2)
_cell_measurement_theta_max 27.950
_cell_measurement_theta_min 2.688
_cell_volume 6873.8(4)
_computing_cell_refinement
;
CrysAlis RED (Oxford Diffraction, 2009)
;
_computing_data_collection
;
CrysAlis CCD (Oxford Diffraction, 2009)
;
_computing_data_reduction
;
CrysAlis RED (Oxford Diffraction, 2009)
;
_computing_molecular_graphics
;
PLATON (Spek, 2020)
;
_computing_publication_material
;
SHELXL2014 (Sheldrick, 2015b) and PLATON (Spek, 2020)
;
_computing_structure_refinement
;
SHELXL2014 (Sheldrick, 2015b)
;
_computing_structure_solution
;
SHELXT (Sheldrick, 2015a)
;
_diffrn_ambient_temperature 296(2)
_diffrn_measured_fraction_theta_full 0.998
_diffrn_measured_fraction_theta_max 0.998
_diffrn_measurement_device_type 'Oxford Diffraction Xcalibur CCD'
_diffrn_measurement_method '\w scans'
_diffrn_radiation_monochromator graphite
_diffrn_radiation_type MoK\a
_diffrn_radiation_wavelength 0.71073
_diffrn_reflns_av_R_equivalents 0.0302
_diffrn_reflns_av_unetI/netI 0.0491
_diffrn_reflns_limit_h_max 16
_diffrn_reflns_limit_h_min -36
_diffrn_reflns_limit_k_max 10
_diffrn_reflns_limit_k_min -13
_diffrn_reflns_limit_l_max 14
_diffrn_reflns_limit_l_min -24
_diffrn_reflns_number 17985
_diffrn_reflns_theta_full 25.242
_diffrn_reflns_theta_max 25.495
_diffrn_reflns_theta_min 2.688
_diffrn_source 'Enhance (Mo) X-ray Source'
_diffrn_standards_decay_% 0
_diffrn_standards_interval_count 0
_diffrn_standards_interval_time 0
_diffrn_standards_number 0
_exptl_absorpt_coefficient_mu 0.233
_exptl_absorpt_correction_T_max 0.937
_exptl_absorpt_correction_T_min 0.874
_exptl_absorpt_correction_type multi-scan
_exptl_absorpt_process_details
;
(CrysalisRed; Oxford Diffraction, 2009)
;
_exptl_crystal_colour yellow
_exptl_crystal_density_diffrn 1.279
_exptl_crystal_description block
_exptl_crystal_F_000 2784
_exptl_crystal_size_max 0.480
_exptl_crystal_size_mid 0.380
_exptl_crystal_size_min 0.280
_refine_diff_density_max 0.524
_refine_diff_density_min -0.186
_refine_ls_abs_structure_details
;
Flack <i>x</i> determined using 1164 quotients
[(<i>I</i>^+^)-(<i>I</i>^-^)]/[(<i>I</i>^+^)+(<i>I</i>^-^)]
(Parsons <i>et al.</i>,  2013)
;
_refine_ls_abs_structure_Flack 0.22(6)
_refine_ls_extinction_method none
_refine_ls_goodness_of_fit_ref 0.946
_refine_ls_hydrogen_treatment constr
_refine_ls_matrix_type full
_refine_ls_number_parameters 833
_refine_ls_number_reflns 8328
_refine_ls_number_restraints 1
_refine_ls_restrained_S_all 0.946
_refine_ls_R_factor_all 0.1067
_refine_ls_R_factor_gt 0.0551
_refine_ls_shift/su_max 0.000
_refine_ls_shift/su_mean 0.000
_refine_ls_structure_factor_coef Fsqd
_refine_ls_weighting_details 'w=1/[\s^2^(Fo^2^)+(0.0848P)^2^] where P=(Fo^2^+2Fc^2^)/3'
_refine_ls_weighting_scheme calc
_refine_ls_wR_factor_gt 0.1241
_refine_ls_wR_factor_ref 0.1434
_reflns_number_gt 4822
_reflns_number_total 8328
_reflns_threshold_expression 'I > 2\s(I)'
_cod_data_source_file hb7954sup1.cif
_cod_data_source_block II
_cod_database_code 2243693
_shelx_space_group_comment
;
The symmetry employed for this shelxl refinement is uniquely defined
by the following loop, which should always be used as a source of
symmetry information in preference to the above space-group names.
They are only intended as comments.
;
_shelx_estimated_absorpt_t_min 0.896
_shelx_estimated_absorpt_t_max 0.938
_shelxl_version_number 2.014

loop_
_space_group_symop_operation_xyz
'x, y, z'
'-x, -y, z+1/2'
'-x+1/2, y, z+1/2'
'x+1/2, -y, z'

loop_
_atom_site_type_symbol
_atom_site_label
_atom_site_fract_x
_atom_site_fract_y
_atom_site_fract_z
_atom_site_U_iso_or_equiv
_atom_site_adp_type
_atom_site_calc_flag
_atom_site_occupancy
_atom_site_disorder_assembly
_atom_site_disorder_group
N N11 0.60851(17) 0.2852(4) 0.6321(3) 0.0554(15) Uani d 1 . .
C C12 0.5808(2) 0.1870(5) 0.6056(4) 0.056(2) Uani d 1 . .
H H12A 0.5682 0.1417 0.6416 0.068 Uiso calc 1 . .
H H12B 0.5561 0.2191 0.5802 0.068 Uiso calc 1 . .
C C13 0.6084(2) 0.1091(6) 0.5639(3) 0.0554(19) Uani d 1 . .
H H13A 0.5902 0.0428 0.5494 0.067 Uiso calc 1 . .
H H13B 0.6178 0.1525 0.5252 0.067 Uiso calc 1 . .
N N14 0.64833(16) 0.0640(4) 0.5981(3) 0.0459(14) Uani d 1 . .
C C15 0.6758(2) 0.1638(6) 0.6203(4) 0.0590(19) Uani d 1 . .
H H15A 0.6862 0.2084 0.5827 0.071 Uiso calc 1 . .
H H15B 0.7019 0.1344 0.6436 0.071 Uiso calc 1 . .
C C16 0.6492(2) 0.2432(5) 0.6646(3) 0.0583(19) Uani d 1 . .
H H16A 0.6410 0.2004 0.7040 0.070 Uiso calc 1 . .
H H16B 0.6675 0.3102 0.6772 0.070 Uiso calc 1 . .
C C117 0.6019(2) 0.4008(6) 0.6206(3) 0.0529(17) Uani d 1 . .
O O117 0.62648(18) 0.4766(4) 0.6393(3) 0.0773(18) Uani d 1 . .
C C111 0.5609(2) 0.4314(5) 0.5810(3) 0.0476(16) Uani d 1 . .
C C112 0.5649(2) 0.4468(7) 0.5130(4) 0.069(2) Uani d 1 . .
H H112 0.5928 0.4405 0.4930 0.082 Uiso calc 1 . .
C C113 0.5280(3) 0.4709(7) 0.4764(4) 0.071(2) Uani d 1 . .
H H113 0.5303 0.4765 0.4311 0.085 Uiso calc 1 . .
C C114 0.4866(2) 0.4871(6) 0.5067(4) 0.0528(19) Uani d 1 . .
Cl Cl14 0.44067(7) 0.5176(2) 0.45801(12) 0.0904(7) Uani d 1 . .
C C115 0.4828(2) 0.4822(5) 0.5729(4) 0.0481(19) Uani d 1 . .
H H115 0.4554 0.4975 0.5931 0.058 Uiso calc 1 . .
C C116 0.5202(2) 0.4541(5) 0.6099(3) 0.0522(18) Uani d 1 . .
H H116 0.5178 0.4505 0.6553 0.063 Uiso calc 1 . .
C C141 0.6709(2) -0.0286(5) 0.5655(4) 0.0430(17) Uani d 1 . .
C C142 0.6498(2) -0.1368(6) 0.5593(4) 0.0547(19) Uani d 1 . .
C C143 0.6705(2) -0.2321(6) 0.5287(4) 0.067(2) Uani d 1 . .
H H143 0.6552 -0.3031 0.5232 0.081 Uiso calc 1 . .
C C144 0.7142(3) -0.2195(7) 0.5063(4) 0.077(2) Uani d 1 . .
H H144 0.7291 -0.2830 0.4871 0.092 Uiso calc 1 . .
C C145 0.7351(2) -0.1137(8) 0.5128(4) 0.071(2) Uani d 1 . .
H H145 0.7641 -0.1045 0.4965 0.085 Uiso calc 1 . .
C C146 0.7139(2) -0.0171(6) 0.5437(4) 0.054(2) Uani d 1 . .
H H146 0.7291 0.0539 0.5492 0.065 Uiso calc 1 . .
O O142 0.60683(14) -0.1474(3) 0.5834(2) 0.0616(13) Uani d 1 . .
C C147 0.5844(2) -0.2559(6) 0.5776(4) 0.072(2) Uani d 1 . .
H H17A 0.6016 -0.3164 0.5990 0.108 Uiso calc 1 . .
H H17B 0.5809 -0.2753 0.5321 0.108 Uiso calc 1 . .
H H17C 0.5554 -0.2501 0.5978 0.108 Uiso calc 1 . .
N N21 0.36031(17) 0.3352(4) 0.6249(3) 0.0517(15) Uani d 1 . .
C C22 0.3338(2) 0.2403(5) 0.5947(3) 0.0533(19) Uani d 1 . .
H H22A 0.3109 0.2741 0.5666 0.064 Uiso calc 1 . .
H H22B 0.3190 0.1944 0.6286 0.064 Uiso calc 1 . .
C C23 0.3638(2) 0.1617(5) 0.5553(3) 0.0516(18) Uani d 1 . .
H H23A 0.3464 0.0975 0.5367 0.062 Uiso calc 1 . .
H H23B 0.3770 0.2063 0.5196 0.062 Uiso calc 1 . .
N N24 0.39956(17) 0.1136(4) 0.5972(3) 0.0491(14) Uani d 1 . .
C C25 0.4273(2) 0.2089(5) 0.6228(4) 0.0578(19) Uani d 1 . .
H H25A 0.4409 0.2518 0.5868 0.069 Uiso calc 1 . .
H H25B 0.4511 0.1765 0.6498 0.069 Uiso calc 1 . .
C C26 0.3984(2) 0.2924(5) 0.6634(3) 0.0552(19) Uani d 1 . .
H H26A 0.3875 0.2515 0.7020 0.066 Uiso calc 1 . .
H H26B 0.4165 0.3589 0.6777 0.066 Uiso calc 1 . .
C C217 0.3525(2) 0.4513(5) 0.6176(3) 0.0495(18) Uani d 1 . .
O O217 0.37517(19) 0.5257(4) 0.6404(3) 0.0794(18) Uani d 1 . .
C C211 0.3121(2) 0.4872(5) 0.5767(3) 0.0415(15) Uani d 1 . .
C C212 0.3152(2) 0.5063(6) 0.5109(4) 0.0514(19) Uani d 1 . .
H H212 0.3425 0.4934 0.4898 0.062 Uiso calc 1 . .
C C213 0.2792(2) 0.5440(7) 0.4754(4) 0.067(2) Uani d 1 . .
H H213 0.2821 0.5592 0.4308 0.081 Uiso calc 1 . .
C C214 0.2386(2) 0.5591(6) 0.5065(4) 0.0553(19) Uani d 1 . .
Cl Cl24 0.19252(7) 0.6062(2) 0.46025(13) 0.1053(8) Uani d 1 . .
C C215 0.2338(2) 0.5356(6) 0.5718(4) 0.058(2) Uani d 1 . .
H H215 0.2058 0.5426 0.5917 0.069 Uiso calc 1 . .
C C216 0.2704(2) 0.5016(5) 0.6078(4) 0.0474(18) Uani d 1 . .
H H216 0.2676 0.4880 0.6526 0.057 Uiso calc 1 . .
C C241 0.4218(2) 0.0166(5) 0.5688(4) 0.0412(18) Uani d 1 . .
C C242 0.3997(2) -0.0895(5) 0.5609(4) 0.0537(19) Uani d 1 . .
C C243 0.4200(3) -0.1866(6) 0.5307(4) 0.066(2) Uani d 1 . .
H H243 0.4040 -0.2563 0.5247 0.079 Uiso calc 1 . .
C C244 0.4635(3) -0.1785(7) 0.5101(4) 0.085(3) Uani d 1 . .
H H244 0.4772 -0.2433 0.4905 0.102 Uiso calc 1 . .
C C245 0.4873(2) -0.0742(7) 0.5184(4) 0.078(2) Uani d 1 . .
H H245 0.5172 -0.0691 0.5054 0.093 Uiso calc 1 . .
C C246 0.4661(3) 0.0219(6) 0.5462(4) 0.065(2) Uani d 1 . .
H H246 0.4818 0.0926 0.5501 0.078 Uiso calc 1 . .
O O242 0.35673(15) -0.0912(3) 0.5854(2) 0.0653(14) Uani d 1 . .
C C247 0.3316(3) -0.1973(6) 0.5820(5) 0.086(3) Uani d 1 . .
H H27A 0.3477 -0.2595 0.6037 0.129 Uiso calc 1 . .
H H27B 0.3269 -0.2183 0.5369 0.129 Uiso calc 1 . .
H H27C 0.3030 -0.1861 0.6031 0.129 Uiso calc 1 . .
N N31 0.51402(18) 0.7839(4) 0.7264(3) 0.0543(15) Uani d 1 . .
C C32 0.5403(2) 0.6882(5) 0.7510(4) 0.0553(19) Uani d 1 . .
H H32A 0.5660 0.7190 0.7748 0.066 Uiso calc 1 . .
H H32B 0.5514 0.6411 0.7147 0.066 Uiso calc 1 . .
C C33 0.51241(19) 0.6115(5) 0.7960(3) 0.0499(18) Uani d 1 . .
H H33A 0.5301 0.5444 0.8104 0.060 Uiso calc 1 . .
H H33B 0.5038 0.6566 0.8345 0.060 Uiso calc 1 . .
N N34 0.47232(17) 0.5698(4) 0.7625(3) 0.0479(14) Uani d 1 . .
C C35 0.4458(2) 0.6681(5) 0.7395(4) 0.0536(18) Uani d 1 . .
H H35A 0.4358 0.7147 0.7767 0.064 Uiso calc 1 . .
H H35B 0.4194 0.6388 0.7168 0.064 Uiso calc 1 . .
C C36 0.4730(2) 0.7450(5) 0.6937(4) 0.061(2) Uani d 1 . .
H H36A 0.4805 0.7008 0.6545 0.073 Uiso calc 1 . .
H H36B 0.4553 0.8132 0.6808 0.073 Uiso calc 1 . .
C C317 0.5217(2) 0.8983(5) 0.7386(3) 0.0463(16) Uani d 1 . .
O O317 0.49520(18) 0.9776(4) 0.7174(3) 0.0718(16) Uani d 1 . .
C C311 0.5620(2) 0.9302(5) 0.7773(3) 0.0469(16) Uani d 1 . .
C C312 0.5590(2) 0.9389(7) 0.8444(4) 0.068(2) Uani d 1 . .
H H312 0.5314 0.9256 0.8646 0.082 Uiso calc 1 . .
C C313 0.5957(2) 0.9669(6) 0.8828(4) 0.064(2) Uani d 1 . .
H H313 0.5929 0.9738 0.9280 0.077 Uiso calc 1 . .
C C314 0.6350(2) 0.9836(5) 0.8536(4) 0.0483(18) Uani d 1 . .
Cl Cl34 0.68265(6) 1.01261(19) 0.90174(13) 0.0937(8) Uani d 1 . .
C C315 0.6405(2) 0.9784(5) 0.7873(4) 0.058(2) Uani d 1 . .
H H315 0.6683 0.9928 0.7681 0.069 Uiso calc 1 . .
C C316 0.6028(2) 0.9503(6) 0.7492(4) 0.0535(19) Uani d 1 . .
H H316 0.6057 0.9454 0.7039 0.064 Uiso calc 1 . .
C C341 0.4485(2) 0.4783(6) 0.7950(4) 0.0440(18) Uani d 1 . .
C C342 0.4697(2) 0.3656(6) 0.8040(3) 0.0525(18) Uani d 1 . .
C C343 0.4473(3) 0.2761(5) 0.8370(4) 0.063(2) Uani d 1 . .
H H343 0.4607 0.2024 0.8421 0.076 Uiso calc 1 . .
C C344 0.4048(3) 0.2968(8) 0.8623(4) 0.079(3) Uani d 1 . .
H H344 0.3902 0.2374 0.8854 0.094 Uiso calc 1 . .
C C345 0.3841(3) 0.4037(8) 0.8537(4) 0.076(2) Uani d 1 . .
H H345 0.3552 0.4159 0.8697 0.091 Uiso calc 1 . .
C C346 0.4063(2) 0.4928(6) 0.8216(4) 0.056(2) Uani d 1 . .
H H346 0.3922 0.5658 0.8175 0.068 Uiso calc 1 . .
O O342 0.51047(15) 0.3541(3) 0.7760(2) 0.0627(13) Uani d 1 . .
C C347 0.5334(2) 0.2433(5) 0.7824(4) 0.073(2) Uani d 1 . .
H H37A 0.5616 0.2470 0.7598 0.109 Uiso calc 1 . .
H H37B 0.5153 0.1815 0.7639 0.109 Uiso calc 1 . .
H H37C 0.5386 0.2271 0.8280 0.109 Uiso calc 1 . .
N N41 0.76184(16) 0.8298(4) 0.7384(3) 0.0496(14) Uani d 1 . .
C C42 0.7884(2) 0.7361(5) 0.7680(4) 0.0513(18) Uani d 1 . .
H H42A 0.8099 0.7701 0.7984 0.062 Uiso calc 1 . .
H H42B 0.8050 0.6944 0.7343 0.062 Uiso calc 1 . .
C C43 0.7579(2) 0.6502(5) 0.8042(3) 0.0493(17) Uani d 1 . .
H H43A 0.7758 0.5852 0.8211 0.059 Uiso calc 1 . .
H H43B 0.7442 0.6902 0.8412 0.059 Uiso calc 1 . .
N N44 0.72332(15) 0.6044(4) 0.7622(3) 0.0421(12) Uani d 1 . .
C C45 0.69544(19) 0.6998(5) 0.7359(3) 0.0505(17) Uani d 1 . .
H H45A 0.6804 0.7405 0.7716 0.061 Uiso calc 1 . .
H H45B 0.6727 0.6672 0.7072 0.061 Uiso calc 1 . .
C C46 0.7242(2) 0.7854(5) 0.6985(3) 0.0533(17) Uani d 1 . .
H H46A 0.7360 0.7468 0.6597 0.064 Uiso calc 1 . .
H H46B 0.7059 0.8516 0.6843 0.064 Uiso calc 1 . .
C C417 0.7706(2) 0.9443(6) 0.7429(3) 0.0517(17) Uani d 1 . .
O O417 0.74624(19) 1.0202(4) 0.7176(3) 0.0764(18) Uani d 1 . .
C C411 0.8114(2) 0.9795(5) 0.7815(3) 0.0437(16) Uani d 1 . .
C C412 0.8091(3) 1.0004(6) 0.8471(4) 0.065(2) Uani d 1 . .
H H412 0.7817 0.9911 0.8686 0.078 Uiso calc 1 . .
C C413 0.8463(3) 1.0350(7) 0.8826(4) 0.074(2) Uani d 1 . .
H H413 0.8445 1.0484 0.9275 0.088 Uiso calc 1 . .
C C414 0.8860(2) 1.0489(7) 0.8495(4) 0.061(2) Uani d 1 . .
Cl Cl44 0.93398(6) 1.0942(2) 0.89333(12) 0.1122(9) Uani d 1 . .
C C415 0.8895(2) 1.0318(6) 0.7838(4) 0.059(2) Uani d 1 . .
H H415 0.9167 1.0436 0.7623 0.071 Uiso calc 1 . .
C C416 0.8525(3) 0.9972(5) 0.7503(4) 0.053(2) Uani d 1 . .
H H416 0.8546 0.9849 0.7053 0.064 Uiso calc 1 . .
C C441 0.7014(2) 0.5048(5) 0.7872(4) 0.0427(18) Uani d 1 . .
C C442 0.7250(2) 0.3989(5) 0.7907(3) 0.0452(16) Uani d 1 . .
C C443 0.7041(2) 0.3003(6) 0.8165(3) 0.0619(19) Uani d 1 . .
H H443 0.7202 0.2303 0.8206 0.074 Uiso calc 1 . .
C C444 0.6596(3) 0.3034(6) 0.8362(4) 0.0650(19) Uani d 1 . .
H H444 0.6457 0.2360 0.8527 0.078 Uiso calc 1 . .
C C445 0.6364(2) 0.4066(7) 0.8312(4) 0.069(2) Uani d 1 . .
H H445 0.6066 0.4094 0.8447 0.082 Uiso calc 1 . .
C C446 0.6563(2) 0.5062(6) 0.8068(4) 0.057(2) Uani d 1 . .
H H446 0.6397 0.5755 0.8031 0.069 Uiso calc 1 . .
O O442 0.76813(15) 0.4015(3) 0.7700(3) 0.0609(13) Uani d 1 . .
C C447 0.7927(2) 0.2936(6) 0.7641(5) 0.083(3) Uani d 1 . .
H H47A 0.8213 0.3092 0.7441 0.124 Uiso calc 1 . .
H H47B 0.7761 0.2391 0.7374 0.124 Uiso calc 1 . .
H H57C 0.7973 0.2600 0.8068 0.124 Uiso calc 1 . .

loop_
_atom_site_aniso_label
_atom_site_aniso_U_11
_atom_site_aniso_U_22
_atom_site_aniso_U_33
_atom_site_aniso_U_12
_atom_site_aniso_U_13
_atom_site_aniso_U_23
N11 0.062(3) 0.037(3) 0.067(4) -0.003(3) -0.022(3) -0.003(3)
C12 0.048(4) 0.045(4) 0.076(5) -0.003(3) -0.009(4) -0.012(4)
C13 0.050(4) 0.054(4) 0.062(5) -0.007(3) -0.016(4) -0.001(4)
N14 0.041(3) 0.045(3) 0.051(4) -0.007(2) -0.015(3) 0.007(3)
C15 0.053(4) 0.057(4) 0.067(5) -0.003(3) -0.023(4) 0.017(4)
C16 0.069(5) 0.048(4) 0.058(5) -0.005(3) -0.030(4) 0.005(4)
C117 0.056(4) 0.053(4) 0.049(4) 0.005(3) -0.008(4) -0.003(4)
O117 0.080(4) 0.047(3) 0.105(5) -0.020(3) -0.047(4) -0.009(3)
C111 0.051(4) 0.055(4) 0.038(4) 0.006(3) -0.008(3) -0.009(3)
C112 0.045(4) 0.119(7) 0.042(5) 0.012(4) 0.003(4) -0.012(5)
C113 0.065(6) 0.102(6) 0.045(5) 0.019(5) -0.007(5) 0.000(5)
C114 0.041(4) 0.071(5) 0.047(5) 0.000(3) -0.005(4) 0.001(4)
Cl14 0.0625(12) 0.1277(18) 0.0809(16) 0.0193(11) -0.0213(12) -0.0112(14)
C115 0.039(4) 0.050(4) 0.055(6) 0.006(3) 0.001(4) -0.006(4)
C116 0.064(5) 0.057(4) 0.035(4) -0.002(4) 0.012(4) -0.002(4)
C141 0.048(4) 0.045(4) 0.036(4) 0.002(3) -0.005(4) 0.008(3)
C142 0.039(4) 0.061(4) 0.064(5) 0.010(3) 0.006(4) 0.010(4)
C143 0.073(5) 0.061(4) 0.068(5) 0.006(4) -0.004(4) -0.009(4)
C144 0.074(5) 0.080(6) 0.077(6) 0.027(5) 0.020(5) 0.007(5)
C145 0.046(4) 0.106(6) 0.061(5) 0.013(5) 0.012(4) 0.026(5)
C146 0.041(4) 0.072(5) 0.049(5) 0.000(3) 0.007(4) 0.018(4)
O142 0.054(3) 0.047(2) 0.084(4) -0.008(2) 0.011(3) 0.001(3)
C147 0.064(5) 0.056(4) 0.095(7) -0.014(4) -0.002(5) -0.001(4)
N21 0.057(3) 0.038(3) 0.060(4) -0.005(3) -0.021(3) -0.010(3)
C22 0.056(4) 0.039(3) 0.065(5) -0.001(3) -0.018(4) 0.003(3)
C23 0.058(4) 0.040(3) 0.057(5) 0.008(3) -0.024(4) -0.009(3)
N24 0.055(3) 0.040(3) 0.053(4) 0.002(2) -0.007(3) -0.006(3)
C25 0.067(5) 0.045(4) 0.061(5) -0.003(3) -0.022(4) -0.001(4)
C26 0.066(4) 0.043(4) 0.056(5) -0.002(3) -0.030(4) -0.005(3)
C217 0.066(5) 0.035(4) 0.047(4) -0.003(3) -0.001(4) -0.011(3)
O217 0.088(4) 0.043(3) 0.107(5) 0.005(3) -0.046(4) -0.016(3)
C211 0.048(4) 0.038(3) 0.039(4) -0.002(3) -0.011(3) -0.006(3)
C212 0.041(4) 0.074(5) 0.039(5) 0.000(3) 0.010(4) 0.003(4)
C213 0.058(5) 0.098(6) 0.046(5) -0.010(4) -0.004(4) 0.007(5)
C214 0.055(5) 0.056(4) 0.054(5) 0.003(3) -0.011(4) 0.003(4)
Cl24 0.0828(14) 0.138(2) 0.0947(17) 0.0210(14) -0.0322(13) 0.0055(17)
C215 0.049(5) 0.067(4) 0.057(6) 0.004(3) 0.002(4) -0.004(4)
C216 0.052(4) 0.047(4) 0.043(5) 0.005(3) 0.004(4) 0.000(3)
C241 0.046(4) 0.040(3) 0.038(4) 0.004(3) -0.007(3) 0.008(3)
C242 0.058(5) 0.044(4) 0.060(5) -0.001(3) -0.009(4) 0.003(4)
C243 0.070(5) 0.047(4) 0.080(6) 0.010(4) -0.010(5) -0.011(4)
C244 0.097(7) 0.064(5) 0.093(7) 0.037(5) -0.005(6) -0.006(5)
C245 0.044(4) 0.092(6) 0.097(7) 0.007(4) 0.000(4) -0.004(5)
C246 0.062(5) 0.058(4) 0.075(6) 0.010(4) -0.009(5) -0.007(4)
O242 0.064(3) 0.048(3) 0.084(4) -0.015(2) 0.016(3) 0.006(3)
C247 0.086(6) 0.051(4) 0.122(8) -0.012(4) -0.005(5) 0.003(5)
N31 0.057(3) 0.038(3) 0.067(4) -0.004(3) -0.018(3) 0.000(3)
C32 0.059(4) 0.041(4) 0.066(5) 0.005(3) -0.010(4) 0.006(4)
C33 0.047(4) 0.036(3) 0.066(5) -0.002(3) -0.016(4) -0.002(3)
N34 0.051(3) 0.042(3) 0.051(4) 0.006(3) -0.009(3) 0.001(3)
C35 0.051(4) 0.047(4) 0.063(5) 0.007(3) -0.019(4) -0.013(4)
C36 0.074(5) 0.045(4) 0.064(5) 0.006(4) -0.018(4) 0.001(4)
C317 0.052(4) 0.043(4) 0.043(4) 0.011(3) -0.006(3) 0.000(3)
O317 0.079(4) 0.045(3) 0.091(4) -0.004(3) -0.037(3) -0.003(3)
C311 0.061(5) 0.037(3) 0.042(4) 0.004(3) 0.007(4) -0.002(3)
C312 0.048(5) 0.099(6) 0.057(5) -0.015(4) 0.009(4) -0.004(5)
C313 0.047(4) 0.110(6) 0.036(5) -0.012(4) 0.005(4) 0.008(5)
C314 0.048(4) 0.049(4) 0.048(5) 0.000(3) -0.012(4) 0.012(3)
Cl34 0.0615(12) 0.1306(19) 0.0890(18) -0.0178(11) -0.0287(11) 0.0360(15)
C315 0.053(5) 0.051(4) 0.069(6) 0.002(3) 0.017(4) 0.013(4)
C316 0.061(5) 0.057(4) 0.042(5) -0.010(4) 0.006(4) 0.002(4)
C341 0.046(4) 0.051(4) 0.035(4) -0.010(3) -0.009(3) -0.015(3)
C342 0.068(5) 0.048(4) 0.042(4) -0.002(4) -0.005(4) -0.007(3)
C343 0.081(5) 0.038(4) 0.070(5) -0.011(4) 0.006(5) 0.003(4)
C344 0.063(5) 0.102(7) 0.072(6) -0.037(5) -0.004(4) 0.001(5)
C345 0.063(5) 0.090(6) 0.074(6) -0.010(5) -0.001(5) -0.020(5)
C346 0.035(4) 0.062(5) 0.072(6) -0.005(3) -0.003(4) -0.015(4)
O342 0.066(3) 0.049(3) 0.073(3) 0.011(2) 0.007(3) -0.001(3)
C347 0.069(5) 0.046(4) 0.104(7) 0.014(4) -0.011(4) -0.012(4)
N41 0.049(3) 0.044(3) 0.057(4) -0.001(2) -0.020(3) 0.005(3)
C42 0.051(4) 0.042(3) 0.061(5) 0.001(3) -0.017(4) 0.018(3)
C43 0.058(4) 0.041(3) 0.050(4) 0.003(3) -0.006(4) 0.009(3)
N44 0.041(3) 0.034(3) 0.051(3) -0.004(2) -0.011(3) 0.006(3)
C45 0.048(4) 0.042(3) 0.061(5) 0.002(3) -0.013(3) 0.003(3)
C46 0.062(4) 0.042(3) 0.055(4) -0.004(3) -0.016(4) 0.008(3)
C417 0.052(4) 0.045(4) 0.058(5) -0.003(3) -0.006(4) 0.002(4)
O417 0.071(3) 0.047(3) 0.112(5) 0.008(3) -0.041(4) 0.030(3)
C411 0.045(4) 0.035(3) 0.051(5) 0.006(3) -0.001(4) 0.001(3)
C412 0.045(5) 0.100(6) 0.049(5) -0.007(4) 0.002(4) -0.002(4)
C413 0.056(5) 0.131(7) 0.034(5) -0.016(4) 0.002(4) 0.010(5)
C414 0.047(5) 0.086(5) 0.050(5) -0.008(4) -0.011(4) -0.001(4)
Cl44 0.0610(13) 0.205(3) 0.0701(15) -0.0411(14) -0.0115(11) -0.0034(18)
C415 0.049(5) 0.068(4) 0.060(6) -0.016(4) 0.017(4) -0.002(4)
C416 0.068(5) 0.058(4) 0.034(4) -0.008(4) 0.009(4) -0.007(3)
C441 0.041(4) 0.042(4) 0.046(5) -0.006(3) -0.002(4) -0.001(3)
C442 0.049(4) 0.037(3) 0.050(4) -0.002(3) -0.005(3) -0.004(3)
C443 0.084(5) 0.046(4) 0.056(5) -0.005(4) -0.005(4) 0.006(4)
C444 0.073(5) 0.064(5) 0.058(5) -0.020(4) -0.001(4) 0.003(4)
C445 0.052(4) 0.078(5) 0.076(6) -0.015(4) 0.015(4) -0.013(4)
C446 0.059(5) 0.046(4) 0.066(6) -0.005(3) -0.004(5) -0.001(4)
O442 0.059(3) 0.038(2) 0.086(4) 0.001(2) 0.003(3) -0.002(3)
C447 0.076(5) 0.052(4) 0.121(7) 0.026(4) 0.004(5) -0.017(5)

loop_
_atom_type_symbol
_atom_type_description
_atom_type_scat_dispersion_real
_atom_type_scat_dispersion_imag
_atom_type_scat_source
C C 0.0033 0.0016 'International Tables Vol C Tables 4.2.6.8 and 6.1.1.4'
H H 0.0000 0.0000 'International Tables Vol C Tables 4.2.6.8 and 6.1.1.4'
Cl Cl 0.1484 0.1585 'International Tables Vol C Tables 4.2.6.8 and 6.1.1.4'
N N 0.0061 0.0033 'International Tables Vol C Tables 4.2.6.8 and 6.1.1.4'
O O 0.0106 0.0060 'International Tables Vol C Tables 4.2.6.8 and 6.1.1.4'

loop_
_geom_angle_atom_site_label_1
_geom_angle_atom_site_label_2
_geom_angle_atom_site_label_3
_geom_angle_site_symmetry_1
_geom_angle_site_symmetry_3
_geom_angle
_geom_angle_publ_flag
C117 N11 C16 . . 121.2(5) ?
C117 N11 C12 . . 125.7(6) ?
C16 N11 C12 . . 112.4(5) ?
C13 C12 N11 . . 110.4(5) ?
C13 C12 H12A . . 109.6 ?
N11 C12 H12A . . 109.6 ?
C13 C12 H12B . . 109.6 ?
N11 C12 H12B . . 109.6 ?
H12A C12 H12B . . 108.1 ?
N14 C13 C12 . . 112.5(6) ?
N14 C13 H13A . . 109.1 ?
C12 C13 H13A . . 109.1 ?
N14 C13 H13B . . 109.1 ?
C12 C13 H13B . . 109.1 ?
H13A C13 H13B . . 107.8 ?
C141 N14 C15 . . 116.9(5) ?
C141 N14 C13 . . 114.7(5) ?
C15 N14 C13 . . 109.3(5) ?
N14 C15 C16 . . 110.7(5) ?
N14 C15 H15A . . 109.5 ?
C16 C15 H15A . . 109.5 ?
N14 C15 H15B . . 109.5 ?
C16 C15 H15B . . 109.5 ?
H15A C15 H15B . . 108.1 ?
N11 C16 C15 . . 111.1(5) ?
N11 C16 H16A . . 109.4 ?
C15 C16 H16A . . 109.4 ?
N11 C16 H16B . . 109.4 ?
C15 C16 H16B . . 109.4 ?
H16A C16 H16B . . 108.0 ?
O117 C117 N11 . . 123.7(6) ?
O117 C117 C111 . . 120.3(6) ?
N11 C117 C111 . . 116.0(6) ?
C116 C111 C112 . . 118.4(6) ?
C116 C111 C117 . . 121.9(6) ?
C112 C111 C117 . . 119.5(6) ?
C113 C112 C111 . . 120.1(7) ?
C113 C112 H112 . . 119.9 ?
C111 C112 H112 . . 119.9 ?
C112 C113 C114 . . 119.9(8) ?
C112 C113 H113 . . 120.0 ?
C114 C113 H113 . . 120.0 ?
C115 C114 C113 . . 120.8(8) ?
C115 C114 Cl14 . . 121.0(6) ?
C113 C114 Cl14 . . 118.2(7) ?
C114 C115 C116 . . 119.0(7) ?
C114 C115 H115 . . 120.5 ?
C116 C115 H115 . . 120.5 ?
C111 C116 C115 . . 121.4(7) ?
C111 C116 H116 . . 119.3 ?
C115 C116 H116 . . 119.3 ?
C146 C141 C142 . . 118.8(6) ?
C146 C141 N14 . . 122.0(6) ?
C142 C141 N14 . . 119.0(6) ?
O142 C142 C141 . . 117.9(6) ?
O142 C142 C143 . . 120.3(6) ?
C141 C142 C143 . . 121.8(7) ?
C144 C143 C142 . . 119.0(7) ?
C144 C143 H143 . . 120.5 ?
C142 C143 H143 . . 120.5 ?
C145 C144 C143 . . 119.2(7) ?
C145 C144 H144 . . 120.4 ?
C143 C144 H144 . . 120.4 ?
C144 C145 C146 . . 121.5(7) ?
C144 C145 H145 . . 119.3 ?
C146 C145 H145 . . 119.3 ?
C141 C146 C145 . . 119.6(7) ?
C141 C146 H146 . . 120.2 ?
C145 C146 H146 . . 120.2 ?
C142 O142 C147 . . 119.3(5) ?
O142 C147 H17A . . 109.5 ?
O142 C147 H17B . . 109.5 ?
H17A C147 H17B . . 109.5 ?
O142 C147 H17C . . 109.5 ?
H17A C147 H17C . . 109.5 ?
H17B C147 H17C . . 109.5 ?
C217 N21 C26 . . 121.3(5) ?
C217 N21 C22 . . 125.2(6) ?
C26 N21 C22 . . 113.5(5) ?
N21 C22 C23 . . 109.9(5) ?
N21 C22 H22A . . 109.7 ?
C23 C22 H22A . . 109.7 ?
N21 C22 H22B . . 109.7 ?
C23 C22 H22B . . 109.7 ?
H22A C22 H22B . . 108.2 ?
N24 C23 C22 . . 109.8(5) ?
N24 C23 H23A . . 109.7 ?
C22 C23 H23A . . 109.7 ?
N24 C23 H23B . . 109.7 ?
C22 C23 H23B . . 109.7 ?
H23A C23 H23B . . 108.2 ?
C241 N24 C25 . . 117.3(5) ?
C241 N24 C23 . . 112.9(5) ?
C25 N24 C23 . . 110.2(5) ?
N24 C25 C26 . . 109.6(5) ?
N24 C25 H25A . . 109.7 ?
C26 C25 H25A . . 109.7 ?
N24 C25 H25B . . 109.7 ?
C26 C25 H25B . . 109.7 ?
H25A C25 H25B . . 108.2 ?
N21 C26 C25 . . 110.6(5) ?
N21 C26 H26A . . 109.5 ?
C25 C26 H26A . . 109.5 ?
N21 C26 H26B . . 109.5 ?
C25 C26 H26B . . 109.5 ?
H26A C26 H26B . . 108.1 ?
O217 C217 N21 . . 123.9(7) ?
O217 C217 C211 . . 118.7(6) ?
N21 C217 C211 . . 117.4(6) ?
C212 C211 C216 . . 119.1(6) ?
C212 C211 C217 . . 122.1(6) ?
C216 C211 C217 . . 118.8(6) ?
C213 C212 C211 . . 121.4(7) ?
C213 C212 H212 . . 119.3 ?
C211 C212 H212 . . 119.3 ?
C212 C213 C214 . . 119.1(7) ?
C212 C213 H213 . . 120.5 ?
C214 C213 H213 . . 120.5 ?
C215 C214 C213 . . 121.1(7) ?
C215 C214 Cl24 . . 120.3(6) ?
C213 C214 Cl24 . . 118.6(6) ?
C214 C215 C216 . . 119.7(7) ?
C214 C215 H215 . . 120.2 ?
C216 C215 H215 . . 120.2 ?
C215 C216 C211 . . 119.6(7) ?
C215 C216 H216 . . 120.2 ?
C211 C216 H216 . . 120.2 ?
C242 C241 C246 . . 116.8(7) ?
C242 C241 N24 . . 120.1(7) ?
C246 C241 N24 . . 123.1(6) ?
O242 C242 C241 . . 114.5(6) ?
O242 C242 C243 . . 123.5(6) ?
C241 C242 C243 . . 121.9(7) ?
C244 C243 C242 . . 119.6(7) ?
C244 C243 H243 . . 120.2 ?
C242 C243 H243 . . 120.2 ?
C243 C244 C245 . . 120.3(7) ?
C243 C244 H244 . . 119.9 ?
C245 C244 H244 . . 119.9 ?
C246 C245 C244 . . 119.1(8) ?
C246 C245 H245 . . 120.4 ?
C244 C245 H245 . . 120.4 ?
C245 C246 C241 . . 122.2(7) ?
C245 C246 H246 . . 118.9 ?
C241 C246 H246 . . 118.9 ?
C242 O242 C247 . . 119.1(5) ?
O242 C247 H27A . . 109.5 ?
O242 C247 H27B . . 109.5 ?
H27A C247 H27B . . 109.5 ?
O242 C247 H27C . . 109.5 ?
H27A C247 H27C . . 109.5 ?
H27B C247 H27C . . 109.5 ?
C317 N31 C32 . . 125.2(6) ?
C317 N31 C36 . . 121.3(5) ?
C32 N31 C36 . . 113.0(5) ?
N31 C32 C33 . . 110.3(5) ?
N31 C32 H32A . . 109.6 ?
C33 C32 H32A . . 109.6 ?
N31 C32 H32B . . 109.6 ?
C33 C32 H32B . . 109.6 ?
H32A C32 H32B . . 108.1 ?
N34 C33 C32 . . 110.5(5) ?
N34 C33 H33A . . 109.5 ?
C32 C33 H33A . . 109.5 ?
N34 C33 H33B . . 109.5 ?
C32 C33 H33B . . 109.5 ?
H33A C33 H33B . . 108.1 ?
C341 N34 C35 . . 116.2(5) ?
C341 N34 C33 . . 115.2(5) ?
C35 N34 C33 . . 110.6(4) ?
N34 C35 C36 . . 110.6(5) ?
N34 C35 H35A . . 109.5 ?
C36 C35 H35A . . 109.5 ?
N34 C35 H35B . . 109.5 ?
C36 C35 H35B . . 109.5 ?
H35A C35 H35B . . 108.1 ?
N31 C36 C35 . . 109.8(6) ?
N31 C36 H36A . . 109.7 ?
C35 C36 H36A . . 109.7 ?
N31 C36 H36B . . 109.7 ?
C35 C36 H36B . . 109.7 ?
H36A C36 H36B . . 108.2 ?
O317 C317 N31 . . 121.0(6) ?
O317 C317 C311 . . 120.7(6) ?
N31 C317 C311 . . 118.3(5) ?
C316 C311 C312 . . 117.6(7) ?
C316 C311 C317 . . 122.7(6) ?
C312 C311 C317 . . 119.7(7) ?
C311 C312 C313 . . 122.0(7) ?
C311 C312 H312 . . 119.0 ?
C313 C312 H312 . . 119.0 ?
C314 C313 C312 . . 118.4(8) ?
C314 C313 H313 . . 120.8 ?
C312 C313 H313 . . 120.8 ?
C313 C314 C315 . . 123.0(7) ?
C313 C314 Cl34 . . 119.2(6) ?
C315 C314 Cl34 . . 117.8(6) ?
C314 C315 C316 . . 117.6(7) ?
C314 C315 H315 . . 121.2 ?
C316 C315 H315 . . 121.2 ?
C311 C316 C315 . . 121.2(7) ?
C311 C316 H316 . . 119.4 ?
C315 C316 H316 . . 119.4 ?
C346 C341 N34 . . 123.5(6) ?
C346 C341 C342 . . 117.2(7) ?
N34 C341 C342 . . 119.2(6) ?
O342 C342 C343 . . 124.7(6) ?
O342 C342 C341 . . 115.4(6) ?
C343 C342 C341 . . 119.9(7) ?
C344 C343 C342 . . 119.7(7) ?
C344 C343 H343 . . 120.1 ?
C342 C343 H343 . . 120.1 ?
C345 C344 C343 . . 120.9(7) ?
C345 C344 H344 . . 119.5 ?
C343 C344 H344 . . 119.5 ?
C344 C345 C346 . . 119.6(8) ?
C344 C345 H345 . . 120.2 ?
C346 C345 H345 . . 120.2 ?
C345 C346 C341 . . 122.6(7) ?
C345 C346 H346 . . 118.7 ?
C341 C346 H346 . . 118.7 ?
C342 O342 C347 . . 118.3(5) ?
O342 C347 H37A . . 109.5 ?
O342 C347 H37B . . 109.5 ?
H37A C347 H37B . . 109.5 ?
O342 C347 H37C . . 109.5 ?
H37A C347 H37C . . 109.5 ?
H37B C347 H37C . . 109.5 ?
C417 N41 C42 . . 125.3(5) ?
C417 N41 C46 . . 121.4(5) ?
C42 N41 C46 . . 113.3(5) ?
N41 C42 C43 . . 110.1(5) ?
N41 C42 H42A . . 109.7 ?
C43 C42 H42A . . 109.7 ?
N41 C42 H42B . . 109.7 ?
C43 C42 H42B . . 109.7 ?
H42A C42 H42B . . 108.2 ?
N44 C43 C42 . . 111.7(5) ?
N44 C43 H43A . . 109.3 ?
C42 C43 H43A . . 109.3 ?
N44 C43 H43B . . 109.3 ?
C42 C43 H43B . . 109.3 ?
H43A C43 H43B . . 107.9 ?
C441 N44 C43 . . 114.1(5) ?
C441 N44 C45 . . 117.7(5) ?
C43 N44 C45 . . 111.0(4) ?
N44 C45 C46 . . 109.8(5) ?
N44 C45 H45A . . 109.7 ?
C46 C45 H45A . . 109.7 ?
N44 C45 H45B . . 109.7 ?
C46 C45 H45B . . 109.7 ?
H45A C45 H45B . . 108.2 ?
N41 C46 C45 . . 111.9(5) ?
N41 C46 H46A . . 109.2 ?
C45 C46 H46A . . 109.2 ?
N41 C46 H46B . . 109.2 ?
C45 C46 H46B . . 109.2 ?
H46A C46 H46B . . 107.9 ?
O417 C417 N41 . . 122.4(6) ?
O417 C417 C411 . . 120.6(6) ?
N41 C417 C411 . . 117.0(5) ?
C412 C411 C416 . . 118.0(7) ?
C412 C411 C417 . . 121.3(7) ?
C416 C411 C417 . . 120.6(6) ?
C411 C412 C413 . . 121.6(8) ?
C411 C412 H412 . . 119.2 ?
C413 C412 H412 . . 119.2 ?
C414 C413 C412 . . 117.9(8) ?
C414 C413 H413 . . 121.1 ?
C412 C413 H413 . . 121.1 ?
C415 C414 C413 . . 122.4(8) ?
C415 C414 Cl44 . . 118.8(6) ?
C413 C414 Cl44 . . 118.8(7) ?
C416 C415 C414 . . 118.5(7) ?
C416 C415 H415 . . 120.7 ?
C414 C415 H415 . . 120.7 ?
C415 C416 C411 . . 121.7(7) ?
C415 C416 H416 . . 119.2 ?
C411 C416 H416 . . 119.2 ?
C442 C441 N44 . . 118.6(6) ?
C442 C441 C446 . . 118.6(6) ?
N44 C441 C446 . . 122.8(6) ?
O442 C442 C443 . . 124.4(6) ?
O442 C442 C441 . . 116.4(6) ?
C443 C442 C441 . . 119.2(6) ?
C442 C443 C444 . . 121.4(6) ?
C442 C443 H443 . . 119.3 ?
C444 C443 H443 . . 119.3 ?
C445 C444 C443 . . 119.0(7) ?
C445 C444 H444 . . 120.5 ?
C443 C444 H444 . . 120.5 ?
C444 C445 C446 . . 121.0(7) ?
C444 C445 H445 . . 119.5 ?
C446 C445 H445 . . 119.5 ?
C445 C446 C441 . . 120.7(7) ?
C445 C446 H446 . . 119.7 ?
C441 C446 H446 . . 119.7 ?
C442 O442 C447 . . 119.7(5) ?
O442 C447 H47A . . 109.5 ?
O442 C447 H47B . . 109.5 ?
H47A C447 H47B . . 109.5 ?
O442 C447 H57C . . 109.5 ?
H47A C447 H57C . . 109.5 ?
H47B C447 H57C . . 109.5 ?

loop_
_geom_bond_atom_site_label_1
_geom_bond_atom_site_label_2
_geom_bond_site_symmetry_2
_geom_bond_distance
_geom_bond_publ_flag
N11 C117 . 1.344(7) ?
N11 C16 . 1.459(7) ?
N11 C12 . 1.485(7) ?
C12 C13 . 1.476(9) ?
C12 H12A . 0.9700 ?
C12 H12B . 0.9700 ?
C13 N14 . 1.471(7) ?
C13 H13A . 0.9700 ?
C13 H13B . 0.9700 ?
N14 C141 . 1.412(8) ?
N14 C15 . 1.465(7) ?
C15 C16 . 1.499(9) ?
C15 H15A . 0.9700 ?
C15 H15B . 0.9700 ?
C16 H16A . 0.9700 ?
C16 H16B . 0.9700 ?
C117 O117 . 1.191(7) ?
C117 C111 . 1.503(8) ?
C111 C116 . 1.371(8) ?
C111 C112 . 1.404(9) ?
C112 C113 . 1.355(10) ?
C112 H112 . 0.9300 ?
C113 C114 . 1.389(10) ?
C113 H113 . 0.9300 ?
C114 C115 . 1.356(10) ?
C114 Cl14 . 1.726(7) ?
C115 C116 . 1.382(9) ?
C115 H115 . 0.9300 ?
C116 H116 . 0.9300 ?
C141 C146 . 1.360(9) ?
C141 C142 . 1.382(9) ?
C142 O142 . 1.375(7) ?
C142 C143 . 1.390(9) ?
C143 C144 . 1.388(9) ?
C143 H143 . 0.9300 ?
C144 C145 . 1.356(10) ?
C144 H144 . 0.9300 ?
C145 C146 . 1.412(10) ?
C145 H145 . 0.9300 ?
C146 H146 . 0.9300 ?
O142 C147 . 1.403(7) ?
C147 H17A . 0.9600 ?
C147 H17B . 0.9600 ?
C147 H17C . 0.9600 ?
N21 C217 . 1.342(7) ?
N21 C26 . 1.462(7) ?
N21 C22 . 1.469(7) ?
C22 C23 . 1.495(8) ?
C22 H22A . 0.9700 ?
C22 H22B . 0.9700 ?
C23 N24 . 1.470(7) ?
C23 H23A . 0.9700 ?
C23 H23B . 0.9700 ?
N24 C241 . 1.408(8) ?
N24 C25 . 1.454(7) ?
C25 C26 . 1.522(9) ?
C25 H25A . 0.9700 ?
C25 H25B . 0.9700 ?
C26 H26A . 0.9700 ?
C26 H26B . 0.9700 ?
C217 O217 . 1.175(7) ?
C217 C211 . 1.518(9) ?
C211 C212 . 1.362(9) ?
C211 C216 . 1.405(8) ?
C212 C213 . 1.362(9) ?
C212 H212 . 0.9300 ?
C213 C214 . 1.377(9) ?
C213 H213 . 0.9300 ?
C214 C215 . 1.366(10) ?
C214 Cl24 . 1.748(7) ?
C215 C216 . 1.369(9) ?
C215 H215 . 0.9300 ?
C216 H216 . 0.9300 ?
C241 C242 . 1.379(8) ?
C241 C246 . 1.395(10) ?
C242 O242 . 1.374(8) ?
C242 C243 . 1.397(9) ?
C243 C244 . 1.363(9) ?
C243 H243 . 0.9300 ?
C244 C245 . 1.387(10) ?
C244 H244 . 0.9300 ?
C245 C246 . 1.380(10) ?
C245 H245 . 0.9300 ?
C246 H246 . 0.9300 ?
O242 C247 . 1.417(7) ?
C247 H27A . 0.9600 ?
C247 H27B . 0.9600 ?
C247 H27C . 0.9600 ?
N31 C317 . 1.337(7) ?
N31 C32 . 1.428(7) ?
N31 C36 . 1.461(8) ?
C32 C33 . 1.513(8) ?
C32 H32A . 0.9700 ?
C32 H32B . 0.9700 ?
C33 N34 . 1.455(7) ?
C33 H33A . 0.9700 ?
C33 H33B . 0.9700 ?
N34 C341 . 1.420(8) ?
N34 C35 . 1.442(7) ?
C35 C36 . 1.512(9) ?
C35 H35A . 0.9700 ?
C35 H35B . 0.9700 ?
C36 H36A . 0.9700 ?
C36 H36B . 0.9700 ?
C317 O317 . 1.270(7) ?
C317 C311 . 1.481(9) ?
C311 C316 . 1.363(8) ?
C311 C312 . 1.377(9) ?
C312 C313 . 1.380(10) ?
C312 H312 . 0.9300 ?
C313 C314 . 1.328(9) ?
C313 H313 . 0.9300 ?
C314 C315 . 1.363(10) ?
C314 Cl34 . 1.756(7) ?
C315 C316 . 1.402(9) ?
C315 H315 . 0.9300 ?
C316 H316 . 0.9300 ?
C341 C346 . 1.379(9) ?
C341 C342 . 1.436(9) ?
C342 O342 . 1.347(8) ?
C342 C343 . 1.388(9) ?
C343 C344 . 1.385(9) ?
C343 H343 . 0.9300 ?
C344 C345 . 1.369(10) ?
C344 H344 . 0.9300 ?
C345 C346 . 1.372(10) ?
C345 H345 . 0.9300 ?
C346 H346 . 0.9300 ?
O342 C347 . 1.433(7) ?
C347 H37A . 0.9600 ?
C347 H37B . 0.9600 ?
C347 H37C . 0.9600 ?
N41 C417 . 1.326(7) ?
N41 C42 . 1.454(7) ?
N41 C46 . 1.473(7) ?
C42 C43 . 1.521(8) ?
C42 H42A . 0.9700 ?
C42 H42B . 0.9700 ?
C43 N44 . 1.437(7) ?
C43 H43A . 0.9700 ?
C43 H43B . 0.9700 ?
N44 C441 . 1.398(7) ?
N44 C45 . 1.464(7) ?
C45 C46 . 1.501(8) ?
C45 H45A . 0.9700 ?
C45 H45B . 0.9700 ?
C46 H46A . 0.9700 ?
C46 H46B . 0.9700 ?
C417 O417 . 1.236(7) ?
C417 C411 . 1.503(8) ?
C411 C412 . 1.361(9) ?
C411 C416 . 1.395(9) ?
C412 C413 . 1.381(10) ?
C412 H412 . 0.9300 ?
C413 C414 . 1.371(10) ?
C413 H413 . 0.9300 ?
C414 C415 . 1.359(10) ?
C414 Cl44 . 1.760(7) ?
C415 C416 . 1.354(9) ?
C415 H415 . 0.9300 ?
C416 H416 . 0.9300 ?
C441 C442 . 1.391(8) ?
C441 C446 . 1.402(9) ?
C442 O442 . 1.351(7) ?
C442 C443 . 1.383(8) ?
C443 C444 . 1.385(8) ?
C443 H443 . 0.9300 ?
C444 C445 . 1.360(9) ?
C444 H444 . 0.9300 ?
C445 C446 . 1.368(9) ?
C445 H445 . 0.9300 ?
C446 H446 . 0.9300 ?
O442 C447 . 1.429(7) ?
C447 H47A . 0.9600 ?
C447 H47B . 0.9600 ?
C447 H57C . 0.9600 ?

loop_
_geom_hbond_atom_site_label_D
_geom_hbond_atom_site_label_H
_geom_hbond_atom_site_label_A
_geom_hbond_site_symmetry_A
_geom_hbond_distance_DH
_geom_hbond_distance_HA
_geom_hbond_distance_DA
_geom_hbond_angle_DHA
_geom_hbond_publ_flag
C15 H15B O417 1_545 0.97 2.39 3.314(9) 160 no
C35 H35B O217 . 0.97 2.41 3.333(9) 159 no
C115 H115 O217 . 0.93 2.60 3.522(9) 174 no
C215 H215 O117 4_465 0.93 2.56 3.482(8) 170 no
C315 H315 O417 . 0.93 2.56 3.486(9) 177 no
C415 H415 O317 4_575 0.93 2.52 3.428(8) 165 no
C213 H213 Cg2 2_664 0.93 2.71 3.604(8) 161 no
C313 H313 Cg3 2_665 0.93 2.79 3.633(8) 151 no

loop_
_geom_torsion_atom_site_label_1
_geom_torsion_atom_site_label_2
_geom_torsion_atom_site_label_3
_geom_torsion_atom_site_label_4
_geom_torsion_site_symmetry_1
_geom_torsion_site_symmetry_2
_geom_torsion_site_symmetry_3
_geom_torsion_site_symmetry_4
_geom_torsion
_geom_torsion_publ_flag
C117 N11 C12 C13 . . . . 118.3(7) ?
C16 N11 C12 C13 . . . . -52.6(8) ?
N11 C12 C13 N14 . . . . 55.1(7) ?
C12 C13 N14 C141 . . . . 167.9(6) ?
C12 C13 N14 C15 . . . . -58.5(7) ?
C141 N14 C15 C16 . . . . -169.4(5) ?
C13 N14 C15 C16 . . . . 58.1(7) ?
C117 N11 C16 C15 . . . . -117.6(7) ?
C12 N11 C16 C15 . . . . 53.7(7) ?
N14 C15 C16 N11 . . . . -56.7(7) ?
C16 N11 C117 O117 . . . . -4.9(11) ?
C12 N11 C117 O117 . . . . -175.0(7) ?
C16 N11 C117 C111 . . . . 174.2(6) ?
C12 N11 C117 C111 . . . . 4.1(10) ?
O117 C117 C111 C116 . . . . -90.4(9) ?
N11 C117 C111 C116 . . . . 90.5(8) ?
O117 C117 C111 C112 . . . . 84.4(9) ?
N11 C117 C111 C112 . . . . -94.7(8) ?
C116 C111 C112 C113 . . . . -7.1(11) ?
C117 C111 C112 C113 . . . . 178.0(7) ?
C111 C112 C113 C114 . . . . 3.7(12) ?
C112 C113 C114 C115 . . . . 1.7(11) ?
C112 C113 C114 Cl14 . . . . 180.0(6) ?
C113 C114 C115 C116 . . . . -3.6(10) ?
Cl14 C114 C115 C116 . . . . 178.1(5) ?
C112 C111 C116 C115 . . . . 5.2(10) ?
C117 C111 C116 C115 . . . . 180.0(6) ?
C114 C115 C116 C111 . . . . 0.1(10) ?
C15 N14 C141 C146 . . . . -12.9(9) ?
C13 N14 C141 C146 . . . . 117.1(7) ?
C15 N14 C141 C142 . . . . 162.7(6) ?
C13 N14 C141 C142 . . . . -67.3(8) ?
C146 C141 C142 O142 . . . . 178.2(6) ?
N14 C141 C142 O142 . . . . 2.4(10) ?
C146 C141 C142 C143 . . . . -3.2(11) ?
N14 C141 C142 C143 . . . . -179.0(6) ?
O142 C142 C143 C144 . . . . -178.5(6) ?
C141 C142 C143 C144 . . . . 2.9(11) ?
C142 C143 C144 C145 . . . . -2.3(11) ?
C143 C144 C145 C146 . . . . 2.1(12) ?
C142 C141 C146 C145 . . . . 2.9(11) ?
N14 C141 C146 C145 . . . . 178.5(6) ?
C144 C145 C146 C141 . . . . -2.4(12) ?
C141 C142 O142 C147 . . . . 179.7(6) ?
C143 C142 O142 C147 . . . . 1.1(10) ?
C217 N21 C22 C23 . . . . 124.0(7) ?
C26 N21 C22 C23 . . . . -53.9(7) ?
N21 C22 C23 N24 . . . . 57.3(7) ?
C22 C23 N24 C241 . . . . 164.5(5) ?
C22 C23 N24 C25 . . . . -62.2(7) ?
C241 N24 C25 C26 . . . . -168.6(5) ?
C23 N24 C25 C26 . . . . 60.4(7) ?
C217 N21 C26 C25 . . . . -125.3(6) ?
C22 N21 C26 C25 . . . . 52.6(7) ?
N24 C25 C26 N21 . . . . -55.1(7) ?
C26 N21 C217 O217 . . . . 0.7(11) ?
C22 N21 C217 O217 . . . . -177.0(7) ?
C26 N21 C217 C211 . . . . 179.8(6) ?
C22 N21 C217 C211 . . . . 2.1(10) ?
O217 C217 C211 C212 . . . . 88.5(9) ?
N21 C217 C211 C212 . . . . -90.6(8) ?
O217 C217 C211 C216 . . . . -91.2(8) ?
N21 C217 C211 C216 . . . . 89.6(7) ?
C216 C211 C212 C213 . . . . 2.9(9) ?
C217 C211 C212 C213 . . . . -176.9(6) ?
C211 C212 C213 C214 . . . . -2.2(11) ?
C212 C213 C214 C215 . . . . -0.9(11) ?
C212 C213 C214 Cl24 . . . . -179.5(5) ?
C213 C214 C215 C216 . . . . 3.0(11) ?
Cl24 C214 C215 C216 . . . . -178.4(5) ?
C214 C215 C216 C211 . . . . -2.2(10) ?
C212 C211 C216 C215 . . . . -0.7(9) ?
C217 C211 C216 C215 . . . . 179.1(6) ?
C25 N24 C241 C242 . . . . 161.3(7) ?
C23 N24 C241 C242 . . . . -68.9(8) ?
C25 N24 C241 C246 . . . . -19.9(10) ?
C23 N24 C241 C246 . . . . 109.8(8) ?
C246 C241 C242 O242 . . . . 178.3(6) ?
N24 C241 C242 O242 . . . . -2.8(10) ?
C246 C241 C242 C243 . . . . -1.2(11) ?
N24 C241 C242 C243 . . . . 177.6(7) ?
O242 C242 C243 C244 . . . . -177.4(7) ?
C241 C242 C243 C244 . . . . 2.2(11) ?
C242 C243 C244 C245 . . . . -0.7(12) ?
C243 C244 C245 C246 . . . . -1.6(13) ?
C244 C245 C246 C241 . . . . 2.5(13) ?
C242 C241 C246 C245 . . . . -1.1(12) ?
N24 C241 C246 C245 . . . . -180.0(7) ?
C241 C242 O242 C247 . . . . -177.7(6) ?
C243 C242 O242 C247 . . . . 1.8(10) ?
C317 N31 C32 C33 . . . . 116.0(7) ?
C36 N31 C32 C33 . . . . -55.4(7) ?
N31 C32 C33 N34 . . . . 56.0(7) ?
C32 C33 N34 C341 . . . . 167.6(5) ?
C32 C33 N34 C35 . . . . -58.2(7) ?
C341 N34 C35 C36 . . . . -167.7(5) ?
C33 N34 C35 C36 . . . . 58.5(7) ?
C317 N31 C36 C35 . . . . -116.4(7) ?
C32 N31 C36 C35 . . . . 55.3(7) ?
N34 C35 C36 N31 . . . . -55.9(7) ?
C32 N31 C317 O317 . . . . -176.4(7) ?
C36 N31 C317 O317 . . . . -5.7(10) ?
C32 N31 C317 C311 . . . . 3.8(10) ?
C36 N31 C317 C311 . . . . 174.5(6) ?
O317 C317 C311 C316 . . . . -91.3(8) ?
N31 C317 C311 C316 . . . . 88.5(8) ?
O317 C317 C311 C312 . . . . 89.6(9) ?
N31 C317 C311 C312 . . . . -90.6(8) ?
C316 C311 C312 C313 . . . . 0.0(11) ?
C317 C311 C312 C313 . . . . 179.1(6) ?
C311 C312 C313 C314 . . . . -1.2(12) ?
C312 C313 C314 C315 . . . . 2.3(11) ?
C312 C313 C314 Cl34 . . . . -177.1(6) ?
C313 C314 C315 C316 . . . . -2.0(10) ?
Cl34 C314 C315 C316 . . . . 177.4(5) ?
C312 C311 C316 C315 . . . . 0.3(10) ?
C317 C311 C316 C315 . . . . -178.8(6) ?
C314 C315 C316 C311 . . . . 0.7(10) ?
C35 N34 C341 C346 . . . . -19.2(9) ?
C33 N34 C341 C346 . . . . 112.5(7) ?
C35 N34 C341 C342 . . . . 163.9(6) ?
C33 N34 C341 C342 . . . . -64.4(8) ?
C346 C341 C342 O342 . . . . 178.5(6) ?
N34 C341 C342 O342 . . . . -4.4(9) ?
C346 C341 C342 C343 . . . . 1.4(10) ?
N34 C341 C342 C343 . . . . 178.5(6) ?
O342 C342 C343 C344 . . . . -178.1(7) ?
C341 C342 C343 C344 . . . . -1.3(11) ?
C342 C343 C344 C345 . . . . 1.7(12) ?
C343 C344 C345 C346 . . . . -2.1(12) ?
C344 C345 C346 C341 . . . . 2.3(12) ?
N34 C341 C346 C345 . . . . -178.9(7) ?
C342 C341 C346 C345 . . . . -1.9(11) ?
C343 C342 O342 C347 . . . . -2.4(10) ?
C341 C342 O342 C347 . . . . -179.4(6) ?
C417 N41 C42 C43 . . . . 131.7(6) ?
C46 N41 C42 C43 . . . . -51.3(7) ?
N41 C42 C43 N44 . . . . 54.9(7) ?
C42 C43 N44 C441 . . . . 165.0(5) ?
C42 C43 N44 C45 . . . . -59.2(7) ?
C441 N44 C45 C46 . . . . -167.6(6) ?
C43 N44 C45 C46 . . . . 58.4(7) ?
C417 N41 C46 C45 . . . . -130.4(6) ?
C42 N41 C46 C45 . . . . 52.5(7) ?
N44 C45 C46 N41 . . . . -54.3(7) ?
C42 N41 C417 O417 . . . . -178.7(7) ?
C46 N41 C417 O417 . . . . 4.6(10) ?
C42 N41 C417 C411 . . . . 0.4(10) ?
C46 N41 C417 C411 . . . . -176.4(5) ?
O417 C417 C411 C412 . . . . 89.6(9) ?
N41 C417 C411 C412 . . . . -89.4(8) ?
O417 C417 C411 C416 . . . . -87.2(8) ?
N41 C417 C411 C416 . . . . 93.7(7) ?
C416 C411 C412 C413 . . . . -1.7(10) ?
C417 C411 C412 C413 . . . . -178.7(6) ?
C411 C412 C413 C414 . . . . 0.6(12) ?
C412 C413 C414 C415 . . . . 1.1(13) ?
C412 C413 C414 Cl44 . . . . 179.5(6) ?
C413 C414 C415 C416 . . . . -1.5(12) ?
Cl44 C414 C415 C416 . . . . -179.9(5) ?
C414 C415 C416 C411 . . . . 0.3(11) ?
C412 C411 C416 C415 . . . . 1.3(10) ?
C417 C411 C416 C415 . . . . 178.3(6) ?
C43 N44 C441 C442 . . . . -69.9(8) ?
C45 N44 C441 C442 . . . . 157.4(6) ?
C43 N44 C441 C446 . . . . 112.5(8) ?
C45 N44 C441 C446 . . . . -20.2(10) ?
N44 C441 C442 O442 . . . . 0.9(10) ?
C446 C441 C442 O442 . . . . 178.7(6) ?
N44 C441 C442 C443 . . . . 178.8(6) ?
C446 C441 C442 C443 . . . . -3.5(11) ?
O442 C442 C443 C444 . . . . -179.5(6) ?
C441 C442 C443 C444 . . . . 2.9(10) ?
C442 C443 C444 C445 . . . . -1.3(11) ?
C443 C444 C445 C446 . . . . 0.4(11) ?
C444 C445 C446 C441 . . . . -1.1(12) ?
C442 C441 C446 C445 . . . . 2.6(12) ?
N44 C441 C446 C445 . . . . -179.7(7) ?
C443 C442 O442 C447 . . . . 10.3(10) ?
C441 C442 O442 C447 . . . . -172.0(7) ?

_cod_database_fobs_code 2243693
